data_7117920
loop_
_publ_author_name
'Eser S. Akturk'
'Glenn P. A. Yap'
'Klaus H. Theopold'

_publ_section_title
;
 Mechanism-based design of labile precursors for chromium(I) chemistry
;
_journal_name_full Chem.Commun.
_journal_page_first 15402
_journal_paper_doi 10.1039/C5cc05993C
_journal_volume 51
_journal_year 2015
_chemical_formula_sum 'C34 H58 B Cr N6 O5'
_chemical_formula_weight 693.67
_chemical_name_systematic
; 
 ? 
;
_space_group_IT_number 147
_symmetry_cell_setting trigonal
_symmetry_space_group_name_Hall '-P 3'
_symmetry_space_group_name_H-M 'P -3'
_atom_sites_solution_hydrogens geom
_atom_sites_solution_primary direct
_atom_sites_solution_secondary difmap
_audit_creation_method SHELXL-97
_audit_update_record
;
2015-04-07 deposited with the CCDC.
2015-08-27 downloaded from the CCDC.
;
_cell_angle_alpha 90.00
_cell_angle_beta 90.00
_cell_angle_gamma 120.00
_cell_formula_units_Z 2
_cell_length_a 14.441(2)
_cell_length_b 14.441(2)
_cell_length_c 9.8961(16)
_cell_measurement_reflns_used 1267
_cell_measurement_temperature 200(2)
_cell_measurement_theta_max 17.27
_cell_measurement_theta_min 2.62
_cell_volume 1787.3(5)
_computing_cell_refinement 'Bruker SAINT'
_computing_data_collection 'Bruker APEX2'
_computing_data_reduction 'Bruker SAINT'
_computing_molecular_graphics 'Bruker SHELXTL'
_computing_publication_material 'Bruker SHELXTL'
_computing_structure_refinement 'SHELXL-97 (Sheldrick, 2008)'
_computing_structure_solution 'SHELXS-97 (Sheldrick, 2008)'
_diffrn_ambient_temperature 200(2)
_diffrn_detector_area_resol_mean 8.33
_diffrn_measured_fraction_theta_full 0.998
_diffrn_measured_fraction_theta_max 0.997
_diffrn_measurement_device_type 'Bruker AXS APEX diffractometer'
_diffrn_measurement_method '\f and \w scans'
_diffrn_radiation_monochromator graphite
_diffrn_radiation_source 'fine-focus sealed tube'
_diffrn_radiation_type MoK\a
_diffrn_radiation_wavelength 0.71073
_diffrn_reflns_av_R_equivalents 0.1104
_diffrn_reflns_av_sigmaI/netI 0.0749
_diffrn_reflns_limit_h_max 18
_diffrn_reflns_limit_h_min -18
_diffrn_reflns_limit_k_max 17
_diffrn_reflns_limit_k_min -17
_diffrn_reflns_limit_l_max 12
_diffrn_reflns_limit_l_min -12
_diffrn_reflns_number 21145
_diffrn_reflns_theta_full 25.00
_diffrn_reflns_theta_max 26.33
_diffrn_reflns_theta_min 2.06
_exptl_absorpt_coefficient_mu 0.369
_exptl_absorpt_correction_T_max 0.9704
_exptl_absorpt_correction_T_min 0.9644
_exptl_absorpt_correction_type multi-scan
_exptl_absorpt_process_details 'APEX2 (Bruker, 2007)'
_exptl_crystal_colour yellow
_exptl_crystal_density_diffrn 1.289
_exptl_crystal_density_method 'not measured'
_exptl_crystal_description block
_exptl_crystal_F_000 746
_exptl_crystal_size_max 0.10
_exptl_crystal_size_mid 0.08
_exptl_crystal_size_min 0.08
_platon_squeeze_details
;

PLATON Reference:
Spek, A.L. (2003). J. Appl. Cryst. 36, 7-13.
Spek, A.L. (2009). Acta Cryst. D65, 148-155.

Void space analysis consistent with diethyl ether
and water, one each, per compound molecule.
;
_refine_diff_density_max 0.471
_refine_diff_density_min -0.311
_refine_diff_density_rms 0.053
_refine_ls_extinction_method none
_refine_ls_goodness_of_fit_ref 1.023
_refine_ls_hydrogen_treatment constr
_refine_ls_matrix_type full
_refine_ls_number_parameters 128
_refine_ls_number_reflns 2437
_refine_ls_number_restraints 0
_refine_ls_restrained_S_all 1.023
_refine_ls_R_factor_all 0.1338
_refine_ls_R_factor_gt 0.0710
_refine_ls_shift/su_max 0.000
_refine_ls_shift/su_mean 0.000
_refine_ls_structure_factor_coef Fsqd
_refine_ls_weighting_details 'calc w=1/[\s^2^(Fo^2^)+(0.0993P)^2^] where P=(Fo^2^+2Fc^2^)/3'
_refine_ls_weighting_scheme calc
_refine_ls_wR_factor_gt 0.1657
_refine_ls_wR_factor_ref 0.1940
_reflns_number_gt 1387
_reflns_number_total 2437
_reflns_threshold_expression >2sigma(I)
_cod_data_source_file c5cc05993c2.cif
_cod_data_source_block kla0300s-sr
_cod_original_sg_symbol_H-M P-3
_cod_database_code 7117920

loop_
_symmetry_equiv_pos_as_xyz
'x, y, z'
'-y, x-y, z'
'-x+y, -x, z'
'-x, -y, -z'
'y, -x+y, -z'
'x-y, x, -z'

loop_
_atom_site_label
_atom_site_type_symbol
_atom_site_fract_x
_atom_site_fract_y
_atom_site_fract_z
_atom_site_U_iso_or_equiv
_atom_site_adp_type
_atom_site_occupancy
_atom_site_symmetry_multiplicity
_atom_site_calc_flag
_atom_site_refinement_flags
_atom_site_disorder_assembly
_atom_site_disorder_group
Cr1 Cr 0.6667 0.3333 -0.09440(9) 0.0482(4) Uani 1 3 d S . .
B1 B 0.6667 0.3333 0.2263(6) 0.0447(18) Uani 1 3 d S . .
H1 H 0.6667 0.3333 0.3273 0.054 Uiso 1 3 calc SR . .
N1 N 0.7738(2) 0.3184(2) 0.0350(3) 0.0455(8) Uani 1 1 d . . .
N2 N 0.7545(2) 0.3119(2) 0.1721(3) 0.0444(8) Uani 1 1 d . . .
O1 O 0.8356(4) 0.4906(4) -0.2810(5) 0.150(2) Uani 1 1 d . . .
C1 C 0.8560(3) 0.3021(3) 0.0175(4) 0.0492(9) Uani 1 1 d . . .
C2 C 0.8882(3) 0.2826(3) 0.1418(4) 0.0567(10) Uani 1 1 d . . .
H2 H 0.9441 0.2674 0.1573 0.068 Uiso 1 1 calc R . .
C3 C 0.8234(3) 0.2895(3) 0.2369(4) 0.0519(10) Uani 1 1 d . . .
C4 C 0.9060(3) 0.3068(3) -0.1186(4) 0.0605(11) Uani 1 1 d . . .
H4 H 0.8599 0.3124 -0.1898 0.073 Uiso 1 1 calc R . .
C5 C 0.9110(5) 0.2050(4) -0.1454(5) 0.0946(17) Uani 1 1 d . . .
H5A H 0.9569 0.1985 -0.0777 0.142 Uiso 1 1 calc R . .
H5B H 0.9404 0.2087 -0.2358 0.142 Uiso 1 1 calc R . .
H5C H 0.8389 0.1427 -0.1400 0.142 Uiso 1 1 calc R . .
C6 C 1.0162(4) 0.4048(4) -0.1286(5) 0.0841(15) Uani 1 1 d . . .
H6A H 1.0101 0.4693 -0.1233 0.126 Uiso 1 1 calc R . .
H6B H 1.0490 0.4039 -0.2149 0.126 Uiso 1 1 calc R . .
H6C H 1.0608 0.4046 -0.0540 0.126 Uiso 1 1 calc R . .
C7 C 0.8227(4) 0.2755(4) 0.3887(4) 0.0615(11) Uani 1 1 d . . .
H7 H 0.7502 0.2559 0.4237 0.074 Uiso 1 1 calc R . .
C8 C 0.8447(7) 0.1872(5) 0.4234(6) 0.137(3) Uani 1 1 d . . .
H8A H 0.9188 0.2090 0.3998 0.205 Uiso 1 1 calc R . .
H8B H 0.7959 0.1227 0.3726 0.205 Uiso 1 1 calc R . .
H8C H 0.8338 0.1722 0.5205 0.205 Uiso 1 1 calc R . .
C9 C 0.9009(6) 0.3745(5) 0.4526(5) 0.121(2) Uani 1 1 d . . .
H9A H 0.9728 0.3930 0.4226 0.181 Uiso 1 1 calc R . .
H9B H 0.8960 0.3656 0.5509 0.181 Uiso 1 1 calc R . .
H9C H 0.8867 0.4318 0.4272 0.181 Uiso 1 1 calc R . .
C10 C 0.7763(4) 0.4337(4) -0.2087(4) 0.0786(15) Uani 1 1 d . . .

loop_
_atom_site_aniso_label
_atom_site_aniso_U_11
_atom_site_aniso_U_22
_atom_site_aniso_U_33
_atom_site_aniso_U_23
_atom_site_aniso_U_13
_atom_site_aniso_U_12
Cr1 0.0595(5) 0.0595(5) 0.0256(5) 0.000 0.000 0.0297(3)
B1 0.056(3) 0.056(3) 0.022(3) 0.000 0.000 0.0281(14)
N1 0.0530(19) 0.0535(19) 0.0293(15) 0.0001(13) 0.0027(13) 0.0260(16)
N2 0.0508(18) 0.0550(19) 0.0288(14) -0.0001(13) -0.0008(13) 0.0274(16)
O1 0.186(5) 0.180(4) 0.144(4) 0.092(4) 0.099(4) 0.135(4)
C1 0.050(2) 0.055(2) 0.043(2) -0.0013(17) 0.0059(17) 0.027(2)
C2 0.050(2) 0.073(3) 0.053(2) 0.003(2) 0.0004(19) 0.036(2)
C3 0.058(2) 0.059(3) 0.039(2) -0.0011(17) -0.0045(18) 0.030(2)
C4 0.069(3) 0.073(3) 0.047(2) -0.0033(19) 0.008(2) 0.041(2)
C5 0.130(5) 0.100(4) 0.073(3) -0.004(3) 0.026(3) 0.072(4)
C6 0.066(3) 0.098(4) 0.070(3) -0.004(3) 0.020(2) 0.027(3)
C7 0.070(3) 0.086(3) 0.038(2) 0.005(2) -0.0081(19) 0.046(3)
C8 0.253(9) 0.115(5) 0.066(3) -0.003(3) -0.047(4) 0.110(6)
C9 0.173(6) 0.112(5) 0.049(3) -0.013(3) -0.015(3) 0.049(5)
C10 0.120(4) 0.106(4) 0.045(2) 0.031(2) 0.036(3) 0.083(4)

loop_
_atom_type_symbol
_atom_type_description
_atom_type_scat_dispersion_real
_atom_type_scat_dispersion_imag
_atom_type_scat_source
C C 0.0033 0.0016 'International Tables Vol C Tables 4.2.6.8 and 6.1.1.4'
H H 0.0000 0.0000 'International Tables Vol C Tables 4.2.6.8 and 6.1.1.4'
B B 0.0013 0.0007 'International Tables Vol C Tables 4.2.6.8 and 6.1.1.4'
N N 0.0061 0.0033 'International Tables Vol C Tables 4.2.6.8 and 6.1.1.4'
O O 0.0106 0.0060 'International Tables Vol C Tables 4.2.6.8 and 6.1.1.4'
Cr Cr 0.3209 0.6236 'International Tables Vol C Tables 4.2.6.8 and 6.1.1.4'

loop_
_geom_angle_atom_site_label_1
_geom_angle_atom_site_label_2
_geom_angle_atom_site_label_3
_geom_angle
_geom_angle_site_symmetry_1
_geom_angle_site_symmetry_3
C10 Cr1 C10 88.0(2) . 3_665
C10 Cr1 C10 88.0(2) . 2_655
C10 Cr1 C10 88.0(2) 3_665 2_655
C10 Cr1 N1 178.12(16) . 3_665
C10 Cr1 N1 93.76(16) 3_665 3_665
C10 Cr1 N1 91.51(17) 2_655 3_665
C10 Cr1 N1 91.51(17) . 2_655
C10 Cr1 N1 178.12(16) 3_665 2_655
C10 Cr1 N1 93.76(16) 2_655 2_655
N1 Cr1 N1 86.70(11) 3_665 2_655
C10 Cr1 N1 93.76(16) . .
C10 Cr1 N1 91.51(17) 3_665 .
C10 Cr1 N1 178.12(16) 2_655 .
N1 Cr1 N1 86.70(11) 3_665 .
N1 Cr1 N1 86.70(11) 2_655 .
N2 B1 N2 108.6(2) 3_665 2_655
N2 B1 N2 108.6(2) 3_665 .
N2 B1 N2 108.6(2) 2_655 .
C1 N1 N2 106.4(3) . .
C1 N1 Cr1 134.9(2) . .
N2 N1 Cr1 118.3(2) . .
C3 N2 N1 109.6(3) . .
C3 N2 B1 131.3(3) . .
N1 N2 B1 119.0(3) . .
N1 C1 C2 109.7(3) . .
N1 C1 C4 123.7(3) . .
C2 C1 C4 126.6(4) . .
C3 C2 C1 106.5(4) . .
N2 C3 C2 107.7(3) . .
N2 C3 C7 123.1(3) . .
C2 C3 C7 129.3(4) . .
C1 C4 C6 110.7(3) . .
C1 C4 C5 111.2(4) . .
C6 C4 C5 110.7(4) . .
C9 C7 C8 110.3(5) . .
C9 C7 C3 110.5(4) . .
C8 C7 C3 110.5(4) . .
O1 C10 Cr1 175.8(5) . .

loop_
_geom_bond_atom_site_label_1
_geom_bond_atom_site_label_2
_geom_bond_distance
_geom_bond_site_symmetry_2
Cr1 C10 1.895(5) .
Cr1 C10 1.895(5) 3_665
Cr1 C10 1.895(5) 2_655
Cr1 N1 2.100(3) 3_665
Cr1 N1 2.100(3) 2_655
Cr1 N1 2.100(3) .
B1 N2 1.545(4) 3_665
B1 N2 1.545(4) 2_655
B1 N2 1.545(4) .
N1 C1 1.333(4) .
N1 N2 1.379(4) .
N2 C3 1.352(5) .
O1 C10 1.104(5) .
C1 C2 1.392(5) .
C1 C4 1.513(5) .
C2 C3 1.365(5) .
C3 C7 1.515(5) .
C4 C6 1.515(6) .
C4 C5 1.530(6) .
C7 C9 1.450(7) .
C7 C8 1.500(7) .

loop_
_geom_torsion_atom_site_label_1
_geom_torsion_atom_site_label_2
_geom_torsion_atom_site_label_3
_geom_torsion_atom_site_label_4
_geom_torsion
_geom_torsion_site_symmetry_1
_geom_torsion_site_symmetry_2
_geom_torsion_site_symmetry_3
_geom_torsion_site_symmetry_4
C10 Cr1 N1 C1 -48.7(4) . . . .
C10 Cr1 N1 C1 39.4(4) 3_665 . . .
C10 Cr1 N1 C1 116(5) 2_655 . . .
N1 Cr1 N1 C1 133.1(4) 3_665 . . .
N1 Cr1 N1 C1 -140.0(4) 2_655 . . .
C10 Cr1 N1 N2 139.8(3) . . . .
C10 Cr1 N1 N2 -132.0(3) 3_665 . . .
C10 Cr1 N1 N2 -56(5) 2_655 . . .
N1 Cr1 N1 N2 -38.36(19) 3_665 . . .
N1 Cr1 N1 N2 48.52(18) 2_655 . . .
C1 N1 N2 C3 -1.2(4) . . . .
Cr1 N1 N2 C3 172.5(2) . . . .
C1 N1 N2 B1 176.8(2) . . . .
Cr1 N1 N2 B1 -9.5(3) . . . .
N2 B1 N2 C3 -117.6(5) 3_665 . . .
N2 B1 N2 C3 124.4(4) 2_655 . . .
N2 B1 N2 N1 64.9(3) 3_665 . . .
N2 B1 N2 N1 -53.1(4) 2_655 . . .
N2 N1 C1 C2 1.4(4) . . . .
Cr1 N1 C1 C2 -170.8(3) . . . .
N2 N1 C1 C4 -177.6(3) . . . .
Cr1 N1 C1 C4 10.2(6) . . . .
N1 C1 C2 C3 -1.1(5) . . . .
C4 C1 C2 C3 177.9(4) . . . .
N1 N2 C3 C2 0.6(4) . . . .
B1 N2 C3 C2 -177.1(3) . . . .
N1 N2 C3 C7 -179.2(3) . . . .
B1 N2 C3 C7 3.1(6) . . . .
C1 C2 C3 N2 0.3(4) . . . .
C1 C2 C3 C7 -180.0(4) . . . .
N1 C1 C4 C6 109.5(5) . . . .
C2 C1 C4 C6 -69.3(5) . . . .
N1 C1 C4 C5 -126.9(4) . . . .
C2 C1 C4 C5 54.2(6) . . . .
N2 C3 C7 C9 -96.1(5) . . . .
C2 C3 C7 C9 84.2(6) . . . .
N2 C3 C7 C8 141.6(5) . . . .
C2 C3 C7 C8 -38.1(7) . . . .
C10 Cr1 C10 O1 69(6) 3_665 . . .
C10 Cr1 C10 O1 -19(6) 2_655 . . .
N1 Cr1 C10 O1 -95(8) 3_665 . . .
N1 Cr1 C10 O1 -112(6) 2_655 . . .
N1 Cr1 C10 O1 161(6) . . . .

loop_
_platon_squeeze_void_nr
_platon_squeeze_void_average_x
_platon_squeeze_void_average_y
_platon_squeeze_void_average_z
_platon_squeeze_void_volume
_platon_squeeze_void_count_electrons
_platon_squeeze_void_content
1 0.000 0.000 -0.024 229 52 'C4H10O. H2O'
